data_2207611
loop_
_publ_author_name
'Gzella, Andrzej'
'Zwawiak, Justyna'
'Zaprutko, Lucjusz'

_publ_section_title (<i>R</i>)-(+)-3-Chlor-1-(4-morpholino-5-nitro-1<i>H</i>-imidazol-1-yl)propan-2-ol
_journal_coeditor_code NC6059
_journal_issue 12
_journal_name_full 'Acta Crystallographica Section E'
_journal_page_first o4071
_journal_page_last o4072
_journal_paper_doi 10.1107/S1600536805036275
_journal_volume 61
_journal_year 2005
_chemical_formula_iupac 'C10 H15 Cl N4 O4'
_chemical_formula_moiety 'C10 H15 Cl N4 O4'
_chemical_formula_sum 'C10 H15 Cl N4 O4'
_chemical_formula_weight 290.71
_chemical_name_systematic
;
(R)-(+)-3-Chloro-1-(4-morpholino-5-nitro-1H-imidazol-1-yl)propan-2-ol
;
_space_group_IT_number 4
_symmetry_cell_setting monoclinic
_symmetry_space_group_name_Hall 'P 2yb'
_symmetry_space_group_name_H-M 'P 1 21 1'
_atom_sites_solution_hydrogens geom
_atom_sites_solution_primary direct
_atom_sites_solution_secondary difmap
_audit_creation_method SHELXL97
_cell_angle_alpha 90.00
_cell_angle_beta 106.470(15)
_cell_angle_gamma 90.00
_cell_formula_units_Z 2
_cell_length_a 9.6835(16)
_cell_length_b 5.2925(13)
_cell_length_c 12.823(2)
_cell_measurement_reflns_used 52
_cell_measurement_temperature 293(2)
_cell_measurement_theta_max 30.0
_cell_measurement_theta_min 13.8
_cell_volume 630.2(2)
_computing_cell_refinement 'KM-4 Software'
_computing_data_collection 'KM-4 Software (Kuma, 1996)'
_computing_data_reduction 'KM-4 Software'
_computing_molecular_graphics 'ORTEP-3 for Windows (Farrugia, 1997)'
_computing_publication_material 'WinGX (Farrugia, 1999)'
_computing_structure_refinement 'SHELXL97 (Sheldrick, 1997)'
_computing_structure_solution 'SHELXS97 (Sheldrick, 1997)'
_diffrn_ambient_temperature 293(2)
_diffrn_measured_fraction_theta_full 0.985
_diffrn_measured_fraction_theta_max 0.985
_diffrn_measurement_device_type 'Kuma KM-4'
_diffrn_measurement_method \w/2\q
_diffrn_radiation_monochromator graphite
_diffrn_radiation_source 'fine-focus sealed tube'
_diffrn_radiation_type CuK\a
_diffrn_radiation_wavelength 1.54178
_diffrn_reflns_av_R_equivalents 0.0265
_diffrn_reflns_av_sigmaI/netI 0.0179
_diffrn_reflns_limit_h_max 11
_diffrn_reflns_limit_h_min -11
_diffrn_reflns_limit_k_max 6
_diffrn_reflns_limit_k_min -6
_diffrn_reflns_limit_l_max 15
_diffrn_reflns_limit_l_min 0
_diffrn_reflns_number 2279
_diffrn_reflns_theta_full 70.11
_diffrn_reflns_theta_max 70.11
_diffrn_reflns_theta_min 3.59
_diffrn_standards_decay_% 2.1
_diffrn_standards_interval_count 100
_diffrn_standards_number 2
_exptl_absorpt_coefficient_mu 2.874
_exptl_absorpt_correction_T_max 0.866
_exptl_absorpt_correction_T_min 0.657
_exptl_absorpt_correction_type psi-scan
_exptl_absorpt_process_details '(North et al., 1968)'
_exptl_crystal_colour Yellow
_exptl_crystal_density_diffrn 1.532
_exptl_crystal_density_method 'not measured'
_exptl_crystal_description Needle
_exptl_crystal_F_000 304
_exptl_crystal_size_max 0.58
_exptl_crystal_size_mid 0.12
_exptl_crystal_size_min 0.05
_refine_diff_density_max 0.181
_refine_diff_density_min -0.272
_refine_ls_abs_structure_details 'Flack (1983)'
_refine_ls_abs_structure_Flack -0.006(13)
_refine_ls_extinction_coef 0.0165(14)
_refine_ls_extinction_expression Fc^*^=kFc[1+0.001xFc^2^\l^3^/sin(2\q)]^-1/4^
_refine_ls_extinction_method 'SHELXL97 (Sheldrick, 1997)'
_refine_ls_goodness_of_fit_ref 1.034
_refine_ls_hydrogen_treatment mixed
_refine_ls_matrix_type full
_refine_ls_number_parameters 177
_refine_ls_number_reflns 2238
_refine_ls_number_restraints 1
_refine_ls_restrained_S_all 1.034
_refine_ls_R_factor_all 0.0292
_refine_ls_R_factor_gt 0.0267
_refine_ls_shift/su_max 0.011
_refine_ls_shift/su_mean 0.000
_refine_ls_structure_factor_coef Fsqd
_refine_ls_weighting_details 'calc w = 1/[\s^2^(Fo^2^)+(0.0512P)^2^+0.0863P] where P=(Fo^2^+2Fc^2^)/3'
_refine_ls_weighting_scheme calc
_refine_ls_wR_factor_gt 0.0738
_refine_ls_wR_factor_ref 0.0756
_reflns_number_gt 2148
_reflns_number_total 2238
_reflns_threshold_expression I>2\s(I)
_cod_data_source_file nc6059.cif
_cod_data_source_block I
_cod_depositor_comments
;
The following automatic conversions were performed:
'_symmetry_cell_setting' value 'Monoclinic' changed to 'monoclinic'
according to '/home/saulius/struct/CIF-dictionaries/cif_core.dic'
dictionary named 'cif_core.dic' version 2.4.1 from 2010-06-29.

Automatic conversion script
Id: cif_fix_enum 1527 2010-12-29 10:47:43Z saulius 

The following automatic conversions were performed:

'_symmetry_cell_setting' value 'Monoclinic' changed to 'monoclinic'
according to /home/saulius/struct/CIF-dictionaries/cif_core.dic
dictionary named 'cif_core.dic' version 2.4.1 from 2010-06-29.

Automatic conversion script
Id: cif_fix_values 1715 2011-07-08 13:25:40Z adriana 
;
_cod_original_sg_symbol_H-M 'P 21'
_cod_database_code 2207611

loop_
_symmetry_equiv_pos_as_xyz
'x, y, z'
'-x, y+1/2, -z'

loop_
_atom_site_label
_atom_site_fract_x
_atom_site_fract_y
_atom_site_fract_z
_atom_site_U_iso_or_equiv
_atom_site_adp_type
_atom_site_calc_flag
_atom_site_occupancy
_atom_site_type_symbol
N1 0.25347(14) 0.6353(3) 0.44538(11) 0.0329(3) Uani d 1 N
C2 0.35942(18) 0.4813(4) 0.49594(13) 0.0375(4) Uani d 1 C
H2 0.4013 0.3660 0.4593 0.045 Uiso calc 1 H
N3 0.40024(15) 0.5061(3) 0.60283(11) 0.0365(3) Uani d 1 N
C4 0.31178(17) 0.6857(3) 0.62572(13) 0.0326(3) Uani d 1 C
C5 0.22011(16) 0.7738(4) 0.52702(13) 0.0322(3) Uani d 1 C
C6 0.17950(17) 0.6224(4) 0.32831(13) 0.0350(4) Uani d 1 C
H6A 0.0844 0.6964 0.3142 0.042 Uiso calc 1 H
H6B 0.1682 0.4470 0.3055 0.042 Uiso calc 1 H
C7 0.26447(17) 0.7626(4) 0.26322(13) 0.0347(4) Uani d 1 C
H7 0.2773 0.9379 0.2887 0.042 Uiso calc 1 H
C8 0.1862(2) 0.7632(4) 0.14289(14) 0.0447(4) Uani d 1 C
H8A 0.2430 0.8560 0.1044 0.054 Uiso calc 1 H
H8B 0.0949 0.8502 0.1314 0.054 Uiso calc 1 H
Cl9 0.15351(5) 0.45081(11) 0.08742(4) 0.05672(17) Uani d 1 Cl
O10 0.40089(13) 0.6511(3) 0.28189(11) 0.0424(3) Uani d 1 O
H10 0.465(3) 0.732(5) 0.308(2) 0.048(7) Uiso d 1 H
N11 0.32240(14) 0.7606(3) 0.72854(11) 0.0374(3) Uani d 1 N
C12 0.45182(18) 0.6964(4) 0.81478(13) 0.0371(4) Uani d 1 C
H12A 0.5354 0.7037 0.7874 0.045 Uiso calc 1 H
H12B 0.4440 0.5264 0.8408 0.045 Uiso calc 1 H
C13 0.46782(19) 0.8826(4) 0.90579(14) 0.0409(4) Uani d 1 C
H13A 0.5520 0.8388 0.9648 0.049 Uiso calc 1 H
H13B 0.4830 1.0499 0.8802 0.049 Uiso calc 1 H
O14 0.34469(14) 0.8872(3) 0.94570(11) 0.0499(4) Uani d 1 O
C15 0.2197(2) 0.9512(5) 0.86034(16) 0.0497(5) Uani d 1 C
H15A 0.2310 1.1194 0.8339 0.060 Uiso calc 1 H
H15B 0.1366 0.9530 0.8884 0.060 Uiso calc 1 H
C16 0.19447(18) 0.7664(4) 0.76813(15) 0.0429(4) Uani d 1 C
H16A 0.1765 0.5996 0.7928 0.051 Uiso calc 1 H
H16B 0.1110 0.8170 0.7099 0.051 Uiso calc 1 H
N17 0.14228(14) 0.9982(3) 0.50652(11) 0.0365(3) Uani d 1 N
O18 0.11854(16) 1.1126(3) 0.58347(12) 0.0520(4) Uani d 1 O
O19 0.10323(16) 1.0791(3) 0.41182(12) 0.0502(4) Uani d 1 O

loop_
_atom_site_aniso_label
_atom_site_aniso_U_11
_atom_site_aniso_U_22
_atom_site_aniso_U_33
_atom_site_aniso_U_12
_atom_site_aniso_U_13
_atom_site_aniso_U_23
N1 0.0321(6) 0.0377(8) 0.0273(7) 0.0003(6) 0.0057(5) -0.0012(6)
C2 0.0373(8) 0.0384(9) 0.0362(8) 0.0052(8) 0.0094(6) -0.0020(7)
N3 0.0354(7) 0.0383(9) 0.0336(7) 0.0079(6) 0.0060(5) 0.0018(6)
C4 0.0297(7) 0.0351(9) 0.0313(8) 0.0013(6) 0.0061(6) 0.0007(6)
C5 0.0280(7) 0.0374(9) 0.0301(7) 0.0034(6) 0.0065(5) 0.0009(7)
C6 0.0317(7) 0.0445(10) 0.0268(8) -0.0071(7) 0.0048(6) -0.0016(7)
C7 0.0367(8) 0.0363(9) 0.0316(8) -0.0062(7) 0.0104(6) -0.0018(7)
C8 0.0497(10) 0.0520(11) 0.0323(8) -0.0018(9) 0.0115(7) 0.0039(8)
Cl9 0.0521(3) 0.0720(4) 0.0429(2) -0.0125(2) 0.00846(18) -0.0191(2)
O10 0.0315(6) 0.0494(8) 0.0461(7) -0.0075(6) 0.0108(5) -0.0111(6)
N11 0.0303(6) 0.0522(9) 0.0283(6) 0.0055(6) 0.0062(5) -0.0007(6)
C12 0.0359(8) 0.0424(10) 0.0302(8) 0.0058(7) 0.0049(6) 0.0022(7)
C13 0.0403(9) 0.0508(11) 0.0311(8) -0.0032(8) 0.0096(6) -0.0021(7)
O14 0.0474(7) 0.0738(11) 0.0317(6) -0.0046(7) 0.0166(5) -0.0033(6)
C15 0.0432(9) 0.0654(13) 0.0447(9) 0.0065(10) 0.0191(8) -0.0039(10)
C16 0.0335(8) 0.0581(12) 0.0379(9) -0.0009(8) 0.0117(7) 0.0015(8)
N17 0.0316(6) 0.0364(8) 0.0405(7) 0.0028(6) 0.0087(5) 0.0044(6)
O18 0.0542(7) 0.0492(9) 0.0552(9) 0.0164(7) 0.0196(6) -0.0030(7)
O19 0.0533(7) 0.0476(8) 0.0469(8) 0.0108(6) 0.0097(6) 0.0170(6)

loop_
_atom_type_symbol
_atom_type_description
_atom_type_scat_dispersion_real
_atom_type_scat_dispersion_imag
_atom_type_scat_source
C C 0.0181 0.0091 'International Tables Vol C Tables 4.2.6.8 and 6.1.1.4'
H H 0.0000 0.0000 'International Tables Vol C Tables 4.2.6.8 and 6.1.1.4'
Cl Cl 0.3639 0.7018 'International Tables Vol C Tables 4.2.6.8 and 6.1.1.4'
N N 0.0311 0.0180 'International Tables Vol C Tables 4.2.6.8 and 6.1.1.4'
O O 0.0492 0.0322 'International Tables Vol C Tables 4.2.6.8 and 6.1.1.4'

loop_
_geom_angle_atom_site_label_1
_geom_angle_atom_site_label_2
_geom_angle_atom_site_label_3
_geom_angle
C2 N1 C5 105.59(13)
C2 N1 C6 123.78(15)
C5 N1 C6 130.08(14)
N3 C2 N1 114.11(15)
N3 C2 H2 122.9
N1 C2 H2 122.9
C2 N3 C4 105.71(14)
N11 C4 N3 122.31(15)
N11 C4 C5 129.45(16)
N3 C4 C5 108.20(14)
N1 C5 N17 122.52(14)
N1 C5 C4 106.34(14)
N17 C5 C4 128.63(15)
N1 C6 C7 110.79(13)
N1 C6 H6A 109.5
C7 C6 H6A 109.5
N1 C6 H6B 109.5
C7 C6 H6B 109.5
H6A C6 H6B 108.1
O10 C7 C8 110.47(14)
O10 C7 C6 109.31(15)
C8 C7 C6 111.59(14)
O10 C7 H7 108.5
C8 C7 H7 108.5
C6 C7 H7 108.5
C7 C8 Cl9 112.54(14)
C7 C8 H8A 109.1
Cl9 C8 H8A 109.1
C7 C8 H8B 109.1
Cl9 C8 H8B 109.1
H8A C8 H8B 107.8
C7 O10 H10 117(2)
C4 N11 C12 118.87(14)
C4 N11 C16 120.36(14)
C12 N11 C16 111.81(13)
N11 C12 C13 108.30(15)
N11 C12 H12A 110.0
C13 C12 H12A 110.0
N11 C12 H12B 110.0
C13 C12 H12B 110.0
H12A C12 H12B 108.4
O14 C13 C12 112.22(15)
O14 C13 H13A 109.2
C12 C13 H13A 109.2
O14 C13 H13B 109.2
C12 C13 H13B 109.2
H13A C13 H13B 107.9
C15 O14 C13 110.10(13)
O14 C15 C16 111.34(18)
O14 C15 H15A 109.4
C16 C15 H15A 109.4
O14 C15 H15B 109.4
C16 C15 H15B 109.4
H15A C15 H15B 108.0
N11 C16 C15 108.78(15)
N11 C16 H16A 109.9
C15 C16 H16A 109.9
N11 C16 H16B 109.9
C15 C16 H16B 109.9
H16A C16 H16B 108.3
O18 N17 O19 122.62(17)
O18 N17 C5 118.80(14)
O19 N17 C5 118.54(15)

loop_
_geom_bond_atom_site_label_1
_geom_bond_atom_site_label_2
_geom_bond_distance
N1 C2 1.327(2)
N1 C5 1.389(2)
N1 C6 1.470(2)
C2 N3 1.321(2)
C2 H2 0.9300
N3 C4 1.366(2)
C4 N11 1.352(2)
C4 C5 1.404(2)
C5 N17 1.391(2)
C6 C7 1.521(2)
C6 H6A 0.9700
C6 H6B 0.9700
C7 O10 1.404(2)
C7 C8 1.514(2)
C7 H7 0.9800
C8 Cl9 1.792(2)
C8 H8A 0.9700
C8 H8B 0.9700
O10 H10 0.75(3)
N11 C12 1.457(2)
N11 C16 1.466(2)
C12 C13 1.501(3)
C12 H12A 0.9700
C12 H12B 0.9700
C13 O14 1.425(2)
C13 H13A 0.9700
C13 H13B 0.9700
O14 C15 1.424(2)
C15 C16 1.500(3)
C15 H15A 0.9700
C15 H15B 0.9700
C16 H16A 0.9700
C16 H16B 0.9700
N17 O18 1.233(2)
N17 O19 1.241(2)

loop_
_geom_hbond_atom_site_label_D
_geom_hbond_atom_site_label_H
_geom_hbond_atom_site_label_A
_geom_hbond_site_symmetry_A
_geom_hbond_distance_DH
_geom_hbond_distance_HA
_geom_hbond_distance_DA
_geom_hbond_angle_DHA
_geom_hbond_publ_flag
O10 H10 N3 2_656 0.75(3) 2.07(3) 2.795(2) 164(3) yes
C6 H6B Cl9 . 0.97 2.76 3.1605(19) 106 yes
C6 H6A O19 . 0.97 2.36 2.825(3) 109 yes
C6 H6B O19 1_545 0.97 2.56 3.226(3) 126 yes
C8 H8A O14 1_554 0.97 2.50 3.373(2) 149 yes
C16 H16B O18 . 0.97 2.27 2.918(3) 124 yes
C16 H16B O19 2_546 0.97 2.55 3.293(3) 134 yes

loop_
_geom_torsion_atom_site_label_1
_geom_torsion_atom_site_label_2
_geom_torsion_atom_site_label_3
_geom_torsion_atom_site_label_4
_geom_torsion
C5 N1 C2 N3 -0.6(2)
C6 N1 C2 N3 -172.85(15)
N1 C2 N3 C4 1.9(2)
C2 N3 C4 N11 179.95(17)
C2 N3 C4 C5 -2.3(2)
C2 N1 C5 N17 162.54(16)
C6 N1 C5 N17 -25.9(3)
C2 N1 C5 C4 -0.89(18)
C6 N1 C5 C4 170.69(16)
N11 C4 C5 N1 179.53(17)
N3 C4 C5 N1 2.01(18)
N11 C4 C5 N17 17.5(3)
N3 C4 C5 N17 -160.06(16)
C2 N1 C6 C7 -83.1(2)
C5 N1 C6 C7 106.64(19)
N1 C6 C7 O10 60.51(19)
N1 C6 C7 C8 -177.00(16)
O10 C7 C8 Cl9 62.29(18)
C6 C7 C8 Cl9 -59.53(18)
N3 C4 N11 C12 15.3(3)
C5 C4 N11 C12 -161.95(18)
N3 C4 N11 C16 -129.28(19)
C5 C4 N11 C16 53.5(3)
C4 N11 C12 C13 156.27(16)
C16 N11 C12 C13 -56.3(2)
N11 C12 C13 O14 57.1(2)
C12 C13 O14 C15 -58.9(2)
C13 O14 C15 C16 58.8(2)
C4 N11 C16 C15 -156.16(19)
C12 N11 C16 C15 57.0(2)
O14 C15 C16 N11 -57.5(2)
N1 C5 N17 O18 -179.01(16)
C4 C5 N17 O18 -19.5(3)
N1 C5 N17 O19 -1.1(2)
C4 C5 N17 O19 158.36(18)

loop_
_cod_related_entry_id
_cod_related_entry_database
_cod_related_entry_code
1 ChemSpider 21179982
